data_1553135
loop_
_publ_author_name
'Kang, Jian'
'Zhu, Baofu'
'Liu, Jiewei'
'Wang, Bo'
'Zhang, Li'
'Su, Cheng-Yong'

_publ_section_title
;
 Chiral dirhodium catalysts derived from l-serine, l-threonine and
 l-cysteine: design, synthesis and application
;
_journal_issue 8
_journal_name_full 'Organic Chemistry Frontiers'
_journal_page_first 890
_journal_paper_doi 10.1039/C5QO00110B
_journal_volume 2
_journal_year 2015
_chemical_absolute_configuration rmad
_chemical_formula_moiety 'C11 H12 N2 O7 S'
_chemical_formula_sum 'C11 H12 N2 O7 S'
_chemical_formula_weight 316.29
_space_group_crystal_system tetragonal
_space_group_IT_number 76
_space_group_name_Hall 'P 4w'
_space_group_name_H-M_alt 'P 41'
_atom_sites_solution_hydrogens geom
_atom_sites_solution_primary direct
_audit_creation_date 2015-03-21
_audit_creation_method
;
Olex2 1.2
(compiled 2015.01.26 svn.r3150 for OlexSys, GUI svn.r4998)
;
_audit_update_record
;
2015-03-23 deposited with the CCDC.
2015-05-06 downloaded from the CCDC.
;
_cell_angle_alpha 90
_cell_angle_beta 90
_cell_angle_gamma 90
_cell_formula_units_Z 4
_cell_length_a 15.41418(14)
_cell_length_b 15.41418(14)
_cell_length_c 5.95145(10)
_cell_measurement_reflns_used 8039
_cell_measurement_temperature 293(2)
_cell_measurement_theta_max 74.4460
_cell_measurement_theta_min 4.0460
_cell_volume 1414.05(3)
_computing_cell_refinement
;
CrysAlisPro, Agilent Technologies,
Version 1.171.36.32 (release 02-08-2013 CrysAlis171 .NET)
(compiled Aug  2 2013,16:46:58)
;
_computing_data_collection
;
CrysAlisPro, Agilent Technologies,
Version 1.171.36.32 (release 02-08-2013 CrysAlis171 .NET)
(compiled Aug  2 2013,16:46:58)
;
_computing_data_reduction
;
CrysAlisPro, Agilent Technologies,
Version 1.171.36.32 (release 02-08-2013 CrysAlis171 .NET)
(compiled Aug  2 2013,16:46:58)
;
_computing_molecular_graphics 'Olex2 (Dolomanov et al., 2009)'
_computing_publication_material 'Olex2 (Dolomanov et al., 2009)'
_computing_structure_refinement 'ShelXL (Sheldrick, 2008)'
_computing_structure_solution 'XS (Sheldrick, 2008)'
_diffrn_ambient_temperature 293(2)
_diffrn_detector_area_resol_mean 10.6525
_diffrn_measured_fraction_theta_full 0.999
_diffrn_measured_fraction_theta_max 0.999
_diffrn_measurement_details
;
#__ type_ start__ end____ width___ exp.time_
  1 omega  -76.00  -23.00   1.0000    5.0000
omega____ theta____ kappa____ phi______ frames
    -      -38.5000  -57.0000   90.0000 53

#__ type_ start__ end____ width___ exp.time_
  2 omega  -29.00   10.00   1.0000    5.0000
omega____ theta____ kappa____ phi______ frames
    -      -38.5000   38.0000   90.0000 39

#__ type_ start__ end____ width___ exp.time_
  3 omega  -68.00   17.00   1.0000    5.0000
omega____ theta____ kappa____ phi______ frames
    -      -38.5000   77.0000  120.0000 85

#__ type_ start__ end____ width___ exp.time_
  4 omega  -44.00   30.00   1.0000    5.0000
omega____ theta____ kappa____ phi______ frames
    -      -38.5000   38.0000   30.0000 74

#__ type_ start__ end____ width___ exp.time_
  5 omega  -43.00  -17.00   1.0000    5.0000
omega____ theta____ kappa____ phi______ frames
    -      -38.5000   38.0000  -60.0000 26

#__ type_ start__ end____ width___ exp.time_
  6 omega  -67.00   28.00   1.0000    5.0000
omega____ theta____ kappa____ phi______ frames
    -      -38.5000   77.0000  -90.0000 95

#__ type_ start__ end____ width___ exp.time_
  7 omega   70.00  117.00   1.0000   15.0000
omega____ theta____ kappa____ phi______ frames
    -      106.3175 -125.0000   30.0000 47

#__ type_ start__ end____ width___ exp.time_
  8 omega   61.00   89.00   1.0000   15.0000
omega____ theta____ kappa____ phi______ frames
    -      106.3175  -30.0000 -180.0000 28

#__ type_ start__ end____ width___ exp.time_
  9 omega  114.00  175.00   1.0000   15.0000
omega____ theta____ kappa____ phi______ frames
    -      106.3175  125.0000  150.0000 61

#__ type_ start__ end____ width___ exp.time_
 10 omega   34.00   73.00   1.0000   15.0000
omega____ theta____ kappa____ phi______ frames
    -      106.3175  -30.0000  150.0000 39

#__ type_ start__ end____ width___ exp.time_
 11 omega   33.00   90.00   1.0000   15.0000
omega____ theta____ kappa____ phi______ frames
    -      106.3175  -30.0000  -90.0000 57

#__ type_ start__ end____ width___ exp.time_
 12 omega   66.00  167.00   1.0000   15.0000
omega____ theta____ kappa____ phi______ frames
    -      106.3175   15.0000  120.0000 101

#__ type_ start__ end____ width___ exp.time_
 13 omega   45.00  133.00   1.0000   15.0000
omega____ theta____ kappa____ phi______ frames
    -      106.3175  -77.0000   60.0000 88

#__ type_ start__ end____ width___ exp.time_
 14 omega   94.00  120.00   1.0000   15.0000
omega____ theta____ kappa____ phi______ frames
    -      106.3175 -125.0000 -180.0000 26

#__ type_ start__ end____ width___ exp.time_
 15 omega   71.00  176.00   1.0000   15.0000
omega____ theta____ kappa____ phi______ frames
    -      106.3175   15.0000 -150.0000 105

#__ type_ start__ end____ width___ exp.time_
 16 omega   81.00  107.00   1.0000   15.0000
omega____ theta____ kappa____ phi______ frames
    -      106.3175  -94.0000 -120.0000 26

#__ type_ start__ end____ width___ exp.time_
 17 omega   64.00   91.00   1.0000   15.0000
omega____ theta____ kappa____ phi______ frames
    -      106.3175  -30.0000  -30.0000 27

#__ type_ start__ end____ width___ exp.time_
 18 omega   63.00   90.00   1.0000   15.0000
omega____ theta____ kappa____ phi______ frames
    -      106.3175  -45.0000   30.0000 27

#__ type_ start__ end____ width___ exp.time_
 19 omega   38.00   90.00   1.0000   15.0000
omega____ theta____ kappa____ phi______ frames
    -      106.3175  -30.0000   90.0000 52

#__ type_ start__ end____ width___ exp.time_
 20 omega   44.00  131.00   1.0000   15.0000
omega____ theta____ kappa____ phi______ frames
    -      106.3175  -61.0000 -180.0000 87

#__ type_ start__ end____ width___ exp.time_
 21 omega -107.00  -13.00   1.0000    5.0000
omega____ theta____ kappa____ phi______ frames
    -      -38.5000  -57.0000 -150.0000 94

#__ type_ start__ end____ width___ exp.time_
 22 omega -107.00  -13.00   1.0000    5.0000
omega____ theta____ kappa____ phi______ frames
    -      -38.5000  -57.0000  -30.0000 94

#__ type_ start__ end____ width___ exp.time_
 23 omega   22.00  113.00   1.0000    5.0000
omega____ theta____ kappa____ phi______ frames
    -       42.3689   38.0000   90.0000 91

#__ type_ start__ end____ width___ exp.time_
 24 omega   12.00  114.00   1.0000    5.0000
omega____ theta____ kappa____ phi______ frames
    -       42.3689   77.0000  150.0000 102

#__ type_ start__ end____ width___ exp.time_
 25 omega   12.00  114.00   1.0000    5.0000
omega____ theta____ kappa____ phi______ frames
    -       42.3689   77.0000  -90.0000 102

#__ type_ start__ end____ width___ exp.time_
 26 omega   76.00  178.00   1.0000   15.0000
omega____ theta____ kappa____ phi______ frames
    -      106.3175   77.0000    0.0000 102

#__ type_ start__ end____ width___ exp.time_
 27 omega   66.00  178.00   1.0000   15.0000
omega____ theta____ kappa____ phi______ frames
    -      106.3175   15.0000  -30.0000 112

#__ type_ start__ end____ width___ exp.time_
 28 omega   78.00  115.00   1.0000   15.0000
omega____ theta____ kappa____ phi______ frames
    -      106.3175   70.0000 -139.1103 37
;
_diffrn_measurement_device_type 'SuperNova, Dual, Cu at zero, Atlas'
_diffrn_measurement_method '\w scans'
_diffrn_orient_matrix_UB_11 -0.0515595000
_diffrn_orient_matrix_UB_12 -0.0852891000
_diffrn_orient_matrix_UB_13 0.0192254000
_diffrn_orient_matrix_UB_21 -0.0853345000
_diffrn_orient_matrix_UB_22 0.0519162000
_diffrn_orient_matrix_UB_23 0.0097385000
_diffrn_orient_matrix_UB_31 -0.0070628000
_diffrn_orient_matrix_UB_32 -0.0043791000
_diffrn_orient_matrix_UB_33 -0.2579414000
_diffrn_radiation_monochromator mirror
_diffrn_radiation_type CuK\a
_diffrn_radiation_wavelength 1.54178
_diffrn_reflns_av_R_equivalents 0.0462
_diffrn_reflns_av_unetI/netI 0.0266
_diffrn_reflns_Laue_measured_fraction_full 0.999
_diffrn_reflns_Laue_measured_fraction_max 0.999
_diffrn_reflns_limit_h_max 19
_diffrn_reflns_limit_h_min -19
_diffrn_reflns_limit_k_max 19
_diffrn_reflns_limit_k_min -19
_diffrn_reflns_limit_l_max 6
_diffrn_reflns_limit_l_min -7
_diffrn_reflns_number 16150
_diffrn_reflns_point_group_measured_fraction_full 0.897
_diffrn_reflns_point_group_measured_fraction_max 0.883
_diffrn_reflns_theta_full 67.684
_diffrn_reflns_theta_max 74.161
_diffrn_reflns_theta_min 2.867
_diffrn_source 'SuperNova (Cu) X-ray Source'
_diffrn_source_current n/a
_diffrn_source_voltage n/a
_exptl_absorpt_coefficient_mu 2.388
_exptl_absorpt_correction_T_max 0.988
_exptl_absorpt_correction_T_min 0.911
_exptl_absorpt_correction_type analytical
_exptl_absorpt_process_details
;
CrysAlisPro, Agilent Technologies,
Version 1.171.36.32 (release 02-08-2013 CrysAlis171 .NET)
(compiled Aug  2 2013,16:46:58)
Analytical numeric absorption correction using a multifaceted crystal
			model based on expressions derived by R.C. Clark & J.S. Reid.
(Clark, R. C. & Reid, J. S. (1995). Acta Cryst. A51, 887-897)
;
_exptl_crystal_colour 'clear colourless'
_exptl_crystal_colour_lustre clear
_exptl_crystal_colour_primary colourless
_exptl_crystal_density_diffrn 1.486
_exptl_crystal_description neddle
_exptl_crystal_F_000 656
_exptl_crystal_size_max 0.4309
_exptl_crystal_size_mid 0.0456
_exptl_crystal_size_min 0.0349
_refine_diff_density_max 0.439
_refine_diff_density_min -0.176
_refine_diff_density_rms 0.043
_refine_ls_abs_structure_details
;
 Flack x determined using 833 quotients [(I+)-(I-)]/[(I+)+(I-)]
 (Parsons and Flack (2004), Acta Cryst. A60, s61).
;
_refine_ls_abs_structure_Flack -0.023(16)
_refine_ls_extinction_method none
_refine_ls_goodness_of_fit_ref 1.052
_refine_ls_hydrogen_treatment constr
_refine_ls_matrix_type full
_refine_ls_number_parameters 192
_refine_ls_number_reflns 2557
_refine_ls_number_restraints 1
_refine_ls_restrained_S_all 1.052
_refine_ls_R_factor_all 0.0387
_refine_ls_R_factor_gt 0.0348
_refine_ls_shift/su_max 0.001
_refine_ls_shift/su_mean 0.000
_refine_ls_structure_factor_coef Fsqd
_refine_ls_weighting_details
;
 w=1/[\s^2^(Fo^2^)+(0.0599P)^2^+0.1552P]
 where P=(Fo^2^+2Fc^2^)/3
;
_refine_ls_weighting_scheme calc
_refine_ls_wR_factor_gt 0.0932
_refine_ls_wR_factor_ref 0.0950
_reflns_Friedel_coverage 0.605
_reflns_Friedel_fraction_full 0.771
_reflns_Friedel_fraction_max 0.741
_reflns_number_gt 2362
_reflns_number_total 2557
_reflns_threshold_expression 'I > 2\s(I)'
_cod_data_source_file c5qo00110b2.cif
_cod_data_source_block kj-20140705-abs
_cod_original_cell_volume 1414.04(3)
_cod_database_code 1553135
_shelxl_version_number 2013-2
_chemical_oxdiff_formula 'C11 H10 N O'
_shelx_space_group_comment
;
The symmetry employed for this shelxl refinement is uniquely defined
by the following loop, which should always be used as a source of
symmetry information in preference to the above space-group names.
They are only intended as comments.
;
_reflns_odcompleteness_completeness 100.00
_reflns_odcompleteness_iscentric 1
_reflns_odcompleteness_theta 66.97
_olex2_refinement_description
;
1. Fixed Uiso
 At 1.2 times of:
  All C(H) groups, All C(H,H) groups
 At 1.5 times of:
  All C(H,H,H) groups, All O(H) groups
2.a Ternary CH refined with riding coordinates:
 C8(H8), C9(H9)
2.b Secondary CH2 refined with riding coordinates:
 C7(H7A,H7B)
2.c Aromatic/amide H refined with riding coordinates:
 C2(H2), C3(H3), C5(H5), C6(H6)
2.d Idealised Me refined as rotating group:
 C11(H11A,H11B,H11C)
2.e Idealised tetrahedral OH refined as rotating group:
 O7(H7)
;
_olex2_submission_special_instructions 'No special instructions were received'

loop_
_space_group_symop_operation_xyz
'x, y, z'
'-y, x, z+1/4'
'-x, -y, z+1/2'
'y, -x, z+3/4'

loop_
_atom_site_label
_atom_site_type_symbol
_atom_site_fract_x
_atom_site_fract_y
_atom_site_fract_z
_atom_site_U_iso_or_equiv
_atom_site_adp_type
_atom_site_occupancy
_atom_site_site_symmetry_order
_atom_site_calc_flag
_atom_site_refinement_flags_posn
C1 C 0.4685(2) 0.7268(2) -0.2009(8) 0.0465(8) Uani 1 1 d .
C2 C 0.4755(2) 0.8017(3) -0.3266(7) 0.0466(8) Uani 1 1 d .
H2 H 0.4473 0.8071 -0.4640 0.056 Uiso 1 1 calc R
C3 C 0.5258(2) 0.8685(2) -0.2426(6) 0.0389(7) Uani 1 1 d .
H3 H 0.5323 0.9198 -0.3233 0.047 Uiso 1 1 calc R
C4 C 0.56636(18) 0.8581(2) -0.0364(6) 0.0330(6) Uani 1 1 d .
C5 C 0.5573(2) 0.7827(2) 0.0895(7) 0.0423(8) Uani 1 1 d .
H5 H 0.5839 0.7776 0.2292 0.051 Uiso 1 1 calc R
C6 C 0.5082(2) 0.7154(2) 0.0043(8) 0.0502(10) Uani 1 1 d .
H6 H 0.5021 0.6638 0.0834 0.060 Uiso 1 1 calc R
C7 C 0.7479(2) 0.9294(2) -0.2629(6) 0.0408(8) Uani 1 1 d .
H7A H 0.6984 0.9529 -0.3430 0.049 Uiso 1 1 calc R
H7B H 0.7985 0.9646 -0.2960 0.049 Uiso 1 1 calc R
C8 C 0.8169(2) 0.8094(2) -0.1475(7) 0.0434(8) Uani 1 1 d .
H8 H 0.8766 0.8288 -0.1731 0.052 Uiso 1 1 calc R
C9 C 0.78079(18) 0.85353(19) 0.0700(6) 0.0342(6) Uani 1 1 d .
H9 H 0.7423 0.8137 0.1508 0.041 Uiso 1 1 calc R
C10 C 0.85344(19) 0.8836(2) 0.2214(6) 0.0344(7) Uani 1 1 d .
C11 C 0.8143(4) 0.7112(3) -0.1477(11) 0.0751(15) Uani 1 1 d .
H11A H 0.7553 0.6920 -0.1346 0.113 Uiso 1 1 calc GR
H11B H 0.8474 0.6895 -0.0231 0.113 Uiso 1 1 calc GR
H11C H 0.8386 0.6898 -0.2856 0.113 Uiso 1 1 calc GR
N1 N 0.4132(2) 0.6565(3) -0.2925(10) 0.0729(12) Uani 1 1 d .
N2 N 0.73125(16) 0.92696(17) -0.0203(5) 0.0335(6) Uani 1 1 d .
O1 O 0.3800(3) 0.6658(3) -0.4720(10) 0.1159(17) Uani 1 1 d .
O2 O 0.4051(3) 0.5914(2) -0.1796(10) 0.1115(16) Uani 1 1 d .
O3 O 0.60401(16) 1.02145(15) -0.0448(5) 0.0476(6) Uani 1 1 d .
O4 O 0.63337(15) 0.93822(18) 0.3035(5) 0.0528(7) Uani 1 1 d .
O5 O 0.76240(16) 0.84201(16) -0.3232(5) 0.0462(6) Uani 1 1 d .
O6 O 0.86886(15) 0.95843(14) 0.2686(5) 0.0445(6) Uani 1 1 d .
O7 O 0.89906(14) 0.81681(14) 0.2922(5) 0.0431(6) Uani 1 1 d .
H7 H 0.9427 0.8342 0.3567 0.065 Uiso 1 1 calc GR
S1 S 0.63161(4) 0.94401(5) 0.06471(13) 0.03531(19) Uani 1 1 d .

loop_
_atom_site_aniso_label
_atom_site_aniso_U_11
_atom_site_aniso_U_22
_atom_site_aniso_U_33
_atom_site_aniso_U_23
_atom_site_aniso_U_13
_atom_site_aniso_U_12
C1 0.0330(14) 0.0491(17) 0.058(2) -0.0081(18) 0.0070(16) -0.0074(13)
C2 0.0374(16) 0.061(2) 0.041(2) -0.0009(17) -0.0047(15) -0.0059(15)
C3 0.0352(15) 0.0450(16) 0.0365(19) 0.0061(14) -0.0047(13) -0.0015(12)
C4 0.0279(13) 0.0384(15) 0.0326(17) -0.0003(13) -0.0001(12) 0.0027(11)
C5 0.0358(15) 0.0512(18) 0.040(2) 0.0107(16) -0.0017(15) 0.0024(13)
C6 0.0417(17) 0.0454(18) 0.063(3) 0.0137(17) 0.0063(17) -0.0023(14)
C7 0.0438(17) 0.0463(17) 0.0323(17) -0.0034(14) 0.0008(14) 0.0008(13)
C8 0.0419(16) 0.0431(17) 0.045(2) -0.0127(16) -0.0040(15) 0.0045(13)
C9 0.0313(13) 0.0357(14) 0.0355(17) -0.0006(14) 0.0000(14) 0.0005(11)
C10 0.0317(14) 0.0421(16) 0.0292(17) 0.0020(13) 0.0027(12) 0.0029(12)
C11 0.094(3) 0.043(2) 0.088(4) -0.024(2) -0.012(3) 0.012(2)
N1 0.055(2) 0.065(2) 0.099(4) -0.021(2) 0.010(2) -0.0209(18)
N2 0.0307(12) 0.0382(13) 0.0314(14) -0.0021(11) -0.0028(10) 0.0000(10)
O1 0.111(3) 0.102(3) 0.135(4) -0.020(3) -0.057(3) -0.040(3)
O2 0.126(3) 0.076(2) 0.133(4) -0.006(3) 0.026(3) -0.060(2)
O3 0.0456(12) 0.0363(11) 0.0610(17) -0.0055(11) -0.0047(12) 0.0085(9)
O4 0.0443(12) 0.0787(17) 0.0355(15) -0.0127(14) -0.0005(12) 0.0017(11)
O5 0.0483(13) 0.0535(14) 0.0368(13) -0.0150(12) -0.0052(11) 0.0024(11)
O6 0.0465(12) 0.0396(11) 0.0474(16) 0.0036(11) -0.0149(11) -0.0061(9)
O7 0.0358(11) 0.0454(11) 0.0480(16) -0.0022(12) -0.0059(11) 0.0083(9)
S1 0.0324(3) 0.0413(4) 0.0323(4) -0.0065(3) -0.0016(3) 0.0039(3)

loop_
_atom_type_symbol
_atom_type_description
_atom_type_scat_dispersion_real
_atom_type_scat_dispersion_imag
_atom_type_scat_source
C C 0.0181 0.0091 'International Tables Vol C Tables 4.2.6.8 and 6.1.1.4'
H H 0.0000 0.0000 'International Tables Vol C Tables 4.2.6.8 and 6.1.1.4'
N N 0.0311 0.0180 'International Tables Vol C Tables 4.2.6.8 and 6.1.1.4'
O O 0.0492 0.0322 'International Tables Vol C Tables 4.2.6.8 and 6.1.1.4'
S S 0.3331 0.5567 'International Tables Vol C Tables 4.2.6.8 and 6.1.1.4'

loop_
_exptl_crystal_face_index_h
_exptl_crystal_face_index_k
_exptl_crystal_face_index_l
_exptl_crystal_face_perp_dist
_exptl_oxdiff_crystal_face_indexfrac_h
_exptl_oxdiff_crystal_face_indexfrac_k
_exptl_oxdiff_crystal_face_indexfrac_l
_exptl_oxdiff_crystal_face_x
_exptl_oxdiff_crystal_face_y
_exptl_oxdiff_crystal_face_z
9 -3 0 0.0246 9.0123 -2.9945 0.0001 -0.2093 -0.9245 -0.0506
3 9 0 0.0295 2.9954 9.0121 -0.0008 -0.9231 0.2123 -0.0604
-1 -1 -4 0.1213 -0.9982 -1.0082 -4.0045 0.0605 -0.0062 1.0444
0 -1 4 0.3000 -0.0011 -0.9948 4.0047 0.1619 -0.0126 -1.0286
9 5 0 0.0279 9.0053 5.0137 -0.0006 -0.8919 -0.5082 -0.0854
-7 7 0 0.0197 -7.0136 7.0005 -0.0005 -0.2355 0.9619 0.0190
-9 -3 0 0.0181 -9.0071 -3.0116 0.0004 0.7213 0.6123 0.0767
4 -9 0 0.0082 4.0122 -9.0054 0.0007 0.5612 -0.8099 0.0109
-6 -8 0 0.0148 -5.9995 -8.0139 0.0008 0.9928 0.0959 0.0773

loop_
_geom_angle_atom_site_label_1
_geom_angle_atom_site_label_2
_geom_angle_atom_site_label_3
_geom_angle
C2 C1 N1 117.2(4)
C6 C1 C2 123.5(3)
C6 C1 N1 119.2(4)
C1 C2 H2 120.9
C1 C2 C3 118.1(4)
C3 C2 H2 120.9
C2 C3 H3 120.5
C2 C3 C4 119.1(3)
C4 C3 H3 120.5
C3 C4 C5 121.9(3)
C3 C4 S1 118.1(2)
C5 C4 S1 120.0(3)
C4 C5 H5 120.5
C6 C5 C4 119.0(3)
C6 C5 H5 120.5
C1 C6 C5 118.3(3)
C1 C6 H6 120.9
C5 C6 H6 120.9
H7A C7 H7B 108.9
N2 C7 H7A 110.8
N2 C7 H7B 110.8
O5 C7 H7A 110.8
O5 C7 H7B 110.8
O5 C7 N2 104.7(3)
C9 C8 H8 109.3
C11 C8 H8 109.3
C11 C8 C9 115.2(4)
O5 C8 H8 109.3
O5 C8 C9 104.0(2)
O5 C8 C11 109.5(3)
C8 C9 H9 110.4
C10 C9 C8 111.3(2)
C10 C9 H9 110.4
N2 C9 C8 102.6(3)
N2 C9 H9 110.4
N2 C9 C10 111.6(2)
O6 C10 C9 125.2(3)
O6 C10 O7 124.5(3)
O7 C10 C9 110.3(3)
C8 C11 H11A 109.5
C8 C11 H11B 109.5
C8 C11 H11C 109.5
H11A C11 H11B 109.5
H11A C11 H11C 109.5
H11B C11 H11C 109.5
O1 N1 C1 119.2(5)
O1 N1 O2 123.4(5)
O2 N1 C1 117.4(5)
C7 N2 C9 106.8(3)
C7 N2 S1 117.7(2)
C9 N2 S1 119.9(2)
C7 O5 C8 104.0(3)
C10 O7 H7 109.5
N2 S1 C4 107.93(14)
O3 S1 C4 107.58(15)
O3 S1 N2 105.84(15)
O4 S1 C4 107.65(16)
O4 S1 N2 106.28(15)
O4 S1 O3 120.98(17)

loop_
_geom_bond_atom_site_label_1
_geom_bond_atom_site_label_2
_geom_bond_distance
C1 C2 1.380(5)
C1 C6 1.378(6)
C1 N1 1.482(5)
C2 H2 0.9300
C2 C3 1.382(5)
C3 H3 0.9300
C3 C4 1.387(5)
C4 C5 1.390(5)
C4 S1 1.769(3)
C5 H5 0.9300
C5 C6 1.379(5)
C6 H6 0.9300
C7 H7A 0.9700
C7 H7B 0.9700
C7 N2 1.467(4)
C7 O5 1.412(4)
C8 H8 0.9800
C8 C9 1.564(5)
C8 C11 1.514(5)
C8 O5 1.433(4)
C9 H9 0.9800
C9 C10 1.510(4)
C9 N2 1.467(4)
C10 O6 1.210(4)
C10 O7 1.317(4)
C11 H11A 0.9600
C11 H11B 0.9600
C11 H11C 0.9600
N1 O1 1.193(7)
N1 O2 1.215(6)
N2 S1 1.638(3)
O3 S1 1.425(3)
O4 S1 1.424(3)
O7 H7 0.8200

loop_
_geom_torsion_atom_site_label_1
_geom_torsion_atom_site_label_2
_geom_torsion_atom_site_label_3
_geom_torsion_atom_site_label_4
_geom_torsion
C1 C2 C3 C4 -0.4(5)
C2 C1 C6 C5 0.4(6)
C2 C1 N1 O1 2.7(6)
C2 C1 N1 O2 -178.2(4)
C2 C3 C4 C5 -0.7(5)
C2 C3 C4 S1 179.0(3)
C3 C4 C5 C6 1.6(5)
C3 C4 S1 N2 -91.6(3)
C3 C4 S1 O3 22.2(3)
C3 C4 S1 O4 154.1(3)
C4 C5 C6 C1 -1.5(5)
C5 C4 S1 N2 88.1(3)
C5 C4 S1 O3 -158.1(3)
C5 C4 S1 O4 -26.2(3)
C6 C1 C2 C3 0.5(6)
C6 C1 N1 O1 -178.7(5)
C6 C1 N1 O2 0.4(6)
C7 N2 S1 C4 64.8(3)
C7 N2 S1 O3 -50.1(3)
C7 N2 S1 O4 -180.0(2)
C8 C9 C10 O6 115.4(4)
C8 C9 C10 O7 -63.4(4)
C8 C9 N2 C7 -6.6(3)
C8 C9 N2 S1 130.6(2)
C9 C8 O5 C7 38.2(3)
C9 N2 S1 C4 -67.9(3)
C9 N2 S1 O3 177.2(2)
C9 N2 S1 O4 47.4(3)
C10 C9 N2 C7 112.7(3)
C10 C9 N2 S1 -110.2(3)
C11 C8 C9 C10 101.8(4)
C11 C8 C9 N2 -138.8(3)
C11 C8 O5 C7 161.9(4)
N1 C1 C2 C3 179.1(3)
N1 C1 C6 C5 -178.1(3)
N2 C7 O5 C8 -43.0(3)
N2 C9 C10 O6 1.5(5)
N2 C9 C10 O7 -177.3(3)
O5 C7 N2 C9 30.5(3)
O5 C7 N2 S1 -107.8(3)
O5 C8 C9 C10 -138.3(3)
O5 C8 C9 N2 -18.8(3)
S1 C4 C5 C6 -178.1(3)
